data_4085661
loop_
_publ_author_name
'Nakamura, Taichi'
'Suzuki, Katsunori'
'Yamashita, Makoto'

_publ_section_title
;
 Aluminabenzene--Zirconium Complexes: Intramolecular Coordination of
 Chloride to Aluminum
;
_journal_issue 5
_journal_name_full Organometallics
_journal_page_first 813
_journal_paper_doi 10.1021/acs.organomet.5b00073
_journal_volume 34
_journal_year 2015
_chemical_formula_moiety 'C37 H61 Al Cl2 Si2 Zr'
_chemical_formula_sum 'C37 H61 Al Cl2 Si2 Zr'
_chemical_formula_weight 751.13
_chemical_name_systematic
;
 ?
;
_space_group_crystal_system monoclinic
_space_group_IT_number 14
_space_group_name_Hall '-P 2yn'
_space_group_name_H-M_alt 'P 1 21/n 1'
_symmetry_space_group_name_Hall '-P 2yn'
_symmetry_space_group_name_H-M 'P 1 21/n 1'
_atom_sites_solution_hydrogens geom
_audit_creation_method SHELXL-2013
_cell_angle_alpha 90
_cell_angle_beta 109.704(2)
_cell_angle_gamma 90
_cell_formula_units_Z 4
_cell_length_a 11.0016(17)
_cell_length_b 31.042(5)
_cell_length_c 11.9962(18)
_cell_measurement_reflns_used 7984
_cell_measurement_temperature 93(2)
_cell_measurement_theta_max 31.3124
_cell_measurement_theta_min 2.6246
_cell_volume 3857.0(10)
_computing_cell_refinement 'RIGAKU CrystalClear'
_computing_data_collection 'RIGAKU CrystalClear'
_computing_data_reduction 'RIGAKU CrystalClear'
_computing_molecular_graphics 'Yadokari-XG 2009(Wakita Nemoto et al.)'
_computing_publication_material 'Yadokari-XG 2009(Wakita,Nemoto et al.)'
_computing_structure_refinement 'SHELXL-2014 (Sheldrick, 2014)'
_computing_structure_solution SIR-2004
_diffrn_ambient_temperature 93(2)
_diffrn_detector_area_resol_mean 28.5714
_diffrn_measured_fraction_theta_full 0.991
_diffrn_measured_fraction_theta_max 0.987
_diffrn_measurement_device_type 'Rigaku VariMax Saturn'
_diffrn_measurement_method 'omega scans'
_diffrn_radiation_monochromator Confocal
_diffrn_radiation_source 'rotating-anode X-ray tube'
_diffrn_radiation_type MoK\a
_diffrn_radiation_wavelength 0.71075
_diffrn_reflns_av_R_equivalents 0.0677
_diffrn_reflns_av_unetI/netI 0.0656
_diffrn_reflns_Laue_measured_fraction_full 0.991
_diffrn_reflns_Laue_measured_fraction_max 0.987
_diffrn_reflns_limit_h_max 13
_diffrn_reflns_limit_h_min -13
_diffrn_reflns_limit_k_max 38
_diffrn_reflns_limit_k_min -36
_diffrn_reflns_limit_l_max 14
_diffrn_reflns_limit_l_min -14
_diffrn_reflns_number 28590
_diffrn_reflns_point_group_measured_fraction_full 0.991
_diffrn_reflns_point_group_measured_fraction_max 0.987
_diffrn_reflns_theta_full 25.242
_diffrn_reflns_theta_max 26.000
_diffrn_reflns_theta_min 3.085
_exptl_absorpt_coefficient_mu 0.533
_exptl_absorpt_correction_T_max 1.0000
_exptl_absorpt_correction_T_min 0.8548
_exptl_absorpt_correction_type multi-scan
_exptl_absorpt_process_details 'Jacobson, R. (1998) Private communication'
_exptl_crystal_colour Red
_exptl_crystal_density_diffrn 1.294
_exptl_crystal_description Platelet
_exptl_crystal_F_000 1592
_exptl_crystal_size_max 0.090
_exptl_crystal_size_mid 0.040
_exptl_crystal_size_min 0.020
_refine_diff_density_max 0.976
_refine_diff_density_min -0.809
_refine_diff_density_rms 0.112
_refine_ls_extinction_method none
_refine_ls_goodness_of_fit_ref 1.087
_refine_ls_hydrogen_treatment constr
_refine_ls_matrix_type full
_refine_ls_number_parameters 403
_refine_ls_number_reflns 7489
_refine_ls_number_restraints 0
_refine_ls_restrained_S_all 1.087
_refine_ls_R_factor_all 0.0843
_refine_ls_R_factor_gt 0.0612
_refine_ls_shift/su_max 0.000
_refine_ls_shift/su_mean 0.000
_refine_ls_structure_factor_coef Fsqd
_refine_ls_weighting_details 'w=1/[\s^2^(Fo^2^)+(0.0814P)^2^+2.5115P] where P=(Fo^2^+2Fc^2^)/3'
_refine_ls_weighting_scheme calc
_refine_ls_wR_factor_gt 0.1444
_refine_ls_wR_factor_ref 0.1616
_reflns_Friedel_coverage 0.000
_reflns_number_gt 5701
_reflns_number_total 7489
_reflns_threshold_expression 'I > 2\s(I)'
_cod_data_source_file om5b00073_si_002.cif
_cod_data_source_block CpZrAl
_cod_depositor_comments
;
The following automatic conversions were performed:

'_exptl_absorpt_correction_type' value 'Multi-scan' changed to
'multi-scan' according to
/usr/data/users/saulius/crontab/automatic-downloads/current/ACS/lib/dictionaries/cif_core.dic
dictionary named 'cif_core.dic' version 2.4.2 from 2011-04-26.

Automatic conversion script
Id: cif_fix_values 3143 2015-03-26 13:38:13Z robertas 
;
_cod_database_code 4085661
_shelx_space_group_comment
;
The symmetry employed for this shelxl refinement is uniquely defined
by the following loop, which should always be used as a source of
symmetry information in preference to the above space-group names.
They are only intended as comments.
;
_shelx_estimated_absorpt_t_min 0.954
_shelx_estimated_absorpt_t_max 0.989
_shelxl_version_number 2013-4

loop_
_space_group_symop_operation_xyz
'x, y, z'
'-x+1/2, y+1/2, -z+1/2'
'-x, -y, -z'
'x-1/2, -y-1/2, z-1/2'

loop_
_atom_site_label
_atom_site_type_symbol
_atom_site_fract_x
_atom_site_fract_y
_atom_site_fract_z
_atom_site_U_iso_or_equiv
_atom_site_adp_type
_atom_site_occupancy
_atom_site_site_symmetry_order
_atom_site_calc_flag
_atom_site_refinement_flags_posn
_atom_site_refinement_flags_adp
C1 C 0.1053(4) 0.10596(13) 0.9567(3) 0.0215(8) Uani 1 1 d . .
C2 C -0.0171(4) 0.09373(13) 0.9510(4) 0.0235(9) Uani 1 1 d . .
H54 H -0.0226 0.0780 1.0170 0.028 Uiso 1 1 calc R U
C3 C -0.1378(4) 0.10175(13) 0.8577(3) 0.0216(9) Uani 1 1 d . .
H55 H -0.2151 0.0987 0.8756 0.026 Uiso 1 1 calc R U
C4 C -0.1488(4) 0.11421(13) 0.7384(3) 0.0215(9) Uani 1 1 d . .
H56 H -0.2284 0.1084 0.6775 0.026 Uiso 1 1 calc R U
C5 C -0.0539(4) 0.13366(13) 0.7060(4) 0.0213(8) Uani 1 1 d . .
C6 C 0.2900(5) 0.0763(2) 1.3439(4) 0.0502(15) Uani 1 1 d . .
H1 H 0.2533 0.0686 1.4052 0.075 Uiso 1 1 calc R U
H2 H 0.3212 0.1061 1.3556 0.075 Uiso 1 1 calc R U
H3 H 0.3621 0.0569 1.3490 0.075 Uiso 1 1 calc R U
C7 C 0.1848(5) 0.07186(17) 1.2202(4) 0.0367(11) Uani 1 1 d . .
H46 H 0.1154 0.0929 1.2184 0.044 Uiso 1 1 calc R U
C8 C 0.1244(5) 0.02714(18) 1.2118(5) 0.0461(13) Uani 1 1 d . .
H4 H 0.1918 0.0052 1.2248 0.069 Uiso 1 1 calc R U
H5 H 0.0597 0.0233 1.1330 0.069 Uiso 1 1 calc R U
H6 H 0.0831 0.0243 1.2721 0.069 Uiso 1 1 calc R U
C9 C 0.3285(5) 0.17227(16) 1.1914(5) 0.0428(13) Uani 1 1 d . .
H7 H 0.4015 0.1922 1.2214 0.064 Uiso 1 1 calc R U
H8 H 0.2934 0.1658 1.2545 0.064 Uiso 1 1 calc R U
H9 H 0.2613 0.1856 1.1246 0.064 Uiso 1 1 calc R U
C10 C 0.3742(4) 0.13075(16) 1.1505(4) 0.0343(11) Uani 1 1 d . .
H47 H 0.4403 0.1182 1.2223 0.041 Uiso 1 1 calc R U
C11 C 0.4455(5) 0.14098(18) 1.0634(5) 0.0437(13) Uani 1 1 d . .
H10 H 0.3852 0.1540 0.9917 0.066 Uiso 1 1 calc R U
H11 H 0.4805 0.1143 1.0426 0.066 Uiso 1 1 calc R U
H12 H 0.5162 0.1611 1.1004 0.066 Uiso 1 1 calc R U
C12 C 0.4591(5) 0.02855(18) 1.1363(5) 0.0453(13) Uani 1 1 d . .
H13 H 0.4463 0.0192 1.2096 0.068 Uiso 1 1 calc R U
H14 H 0.5169 0.0535 1.1529 0.068 Uiso 1 1 calc R U
H15 H 0.4974 0.0050 1.1050 0.068 Uiso 1 1 calc R U
C13 C 0.3271(4) 0.04111(16) 1.0439(4) 0.0338(11) Uani 1 1 d . .
H48 H 0.3458 0.0514 0.9723 0.041 Uiso 1 1 calc R U
C14 C 0.2463(5) -0.00015(15) 1.0065(5) 0.0434(13) Uani 1 1 d . .
H16 H 0.2839 -0.0184 0.9598 0.065 Uiso 1 1 calc R U
H17 H 0.1576 0.0075 0.9585 0.065 Uiso 1 1 calc R U
H18 H 0.2458 -0.0159 1.0772 0.065 Uiso 1 1 calc R U
C15 C -0.3698(4) 0.15622(18) 0.4640(4) 0.0409(12) Uani 1 1 d . .
H19 H -0.4432 0.1746 0.4213 0.061 Uiso 1 1 calc R U
H20 H -0.3679 0.1522 0.5456 0.061 Uiso 1 1 calc R U
H21 H -0.3786 0.1282 0.4245 0.061 Uiso 1 1 calc R U
C16 C -0.2443(4) 0.17771(14) 0.4650(4) 0.0284(10) Uani 1 1 d . .
H49 H -0.2386 0.2056 0.5081 0.034 Uiso 1 1 calc R U
C17 C -0.2577(5) 0.18946(17) 0.3357(4) 0.0373(11) Uani 1 1 d . .
H22 H -0.2760 0.1633 0.2869 0.056 Uiso 1 1 calc R U
H23 H -0.1770 0.2024 0.3342 0.056 Uiso 1 1 calc R U
H24 H -0.3285 0.2101 0.3043 0.056 Uiso 1 1 calc R U
C18 C -0.1561(4) 0.05715(14) 0.5028(4) 0.0298(10) Uani 1 1 d . .
H25 H -0.2483 0.0642 0.4720 0.045 Uiso 1 1 calc R U
H26 H -0.1283 0.0542 0.5891 0.045 Uiso 1 1 calc R U
H27 H -0.1410 0.0300 0.4678 0.045 Uiso 1 1 calc R U
C19 C -0.0789(4) 0.09333(14) 0.4705(4) 0.0265(9) Uani 1 1 d . .
H50 H 0.0136 0.0842 0.5032 0.032 Uiso 1 1 calc R U
C20 C -0.1131(5) 0.09385(16) 0.3345(4) 0.0381(12) Uani 1 1 d . .
H28 H -0.0868 0.0665 0.3086 0.057 Uiso 1 1 calc R U
H29 H -0.0678 0.1177 0.3120 0.057 Uiso 1 1 calc R U
H30 H -0.2065 0.0977 0.2968 0.057 Uiso 1 1 calc R U
C21 C 0.0245(5) 0.23133(15) 0.5610(4) 0.0353(11) Uani 1 1 d . .
H31 H 0.1056 0.2475 0.5827 0.053 Uiso 1 1 calc R U
H32 H -0.0126 0.2338 0.6244 0.053 Uiso 1 1 calc R U
H33 H -0.0363 0.2431 0.4875 0.053 Uiso 1 1 calc R U
C22 C 0.0506(4) 0.18400(15) 0.5428(4) 0.0288(10) Uani 1 1 d . .
H51 H 0.1240 0.1757 0.6152 0.035 Uiso 1 1 calc R U
C23 C 0.1035(5) 0.17931(19) 0.4399(4) 0.0452(13) Uani 1 1 d . .
H34 H 0.0378 0.1888 0.3661 0.068 Uiso 1 1 calc R U
H35 H 0.1253 0.1491 0.4326 0.068 Uiso 1 1 calc R U
H36 H 0.1811 0.1971 0.4556 0.068 Uiso 1 1 calc R U
C24 C 0.2678(4) 0.11166(13) 0.7505(3) 0.0221(9) Uani 1 1 d . .
C25 C 0.2597(4) 0.06791(14) 0.7167(4) 0.0243(9) Uani 1 1 d . .
C26 C 0.3499(4) 0.04937(15) 0.6722(4) 0.0264(9) Uani 1 1 d . .
H52 H 0.3412 0.0199 0.6492 0.032 Uiso 1 1 calc R U
C27 C 0.4514(4) 0.07312(15) 0.6613(4) 0.0265(9) Uani 1 1 d . .
C28 C 0.4601(4) 0.11606(15) 0.6938(4) 0.0276(10) Uani 1 1 d . .
H53 H 0.5300 0.1327 0.6872 0.033 Uiso 1 1 calc R U
C29 C 0.3706(4) 0.13589(14) 0.7356(4) 0.0243(9) Uani 1 1 d . .
C30 C 0.1527(4) 0.03822(14) 0.7228(4) 0.0284(10) Uani 1 1 d . .
H37 H 0.0898 0.0343 0.6432 0.043 Uiso 1 1 calc R U
H38 H 0.1098 0.0509 0.7745 0.043 Uiso 1 1 calc R U
H39 H 0.1895 0.0102 0.7547 0.043 Uiso 1 1 calc R U
C31 C 0.5482(4) 0.05181(17) 0.6144(4) 0.0349(11) Uani 1 1 d . .
H40 H 0.5648 0.0706 0.5554 0.052 Uiso 1 1 calc R U
H41 H 0.5135 0.0242 0.5775 0.052 Uiso 1 1 calc R U
H42 H 0.6291 0.0468 0.6798 0.052 Uiso 1 1 calc R U
C32 C 0.3881(4) 0.18348(14) 0.7633(4) 0.0295(10) Uani 1 1 d . .
H43 H 0.4629 0.1941 0.7447 0.044 Uiso 1 1 calc R U
H44 H 0.4022 0.1881 0.8476 0.044 Uiso 1 1 calc R U
H45 H 0.3105 0.1991 0.7157 0.044 Uiso 1 1 calc R U
C33 C -0.1453(5) 0.16456(18) 1.0633(4) 0.0374(12) Uani 1 1 d . .
H57 H -0.1831 0.1378 1.0722 0.045 Uiso 1 1 calc R U
C34 C -0.2108(5) 0.20017(18) 1.0013(4) 0.0386(12) Uani 1 1 d . .
H58 H -0.3011 0.2018 0.9604 0.046 Uiso 1 1 calc R U
C35 C -0.1221(5) 0.23303(17) 1.0092(4) 0.0404(12) Uani 1 1 d . .
H59 H -0.1412 0.2608 0.9743 0.049 Uiso 1 1 calc R U
C36 C 0.0001(5) 0.21790(16) 1.0774(4) 0.0352(11) Uani 1 1 d . .
H60 H 0.0784 0.2337 1.0980 0.042 Uiso 1 1 calc R U
C37 C -0.0132(5) 0.17497(16) 1.1105(4) 0.0358(11) Uani 1 1 d . .
H61 H 0.0543 0.1566 1.1561 0.043 Uiso 1 1 calc R U
Al1 Al 0.12986(11) 0.12978(4) 0.81147(10) 0.0196(3) Uani 1 1 d . .
Si1 Si 0.24496(11) 0.08769(4) 1.09282(10) 0.0258(3) Uani 1 1 d . .
Si2 Si -0.08782(11) 0.14754(4) 0.54330(9) 0.0222(3) Uani 1 1 d . .
Cl1 Cl 0.14033(10) 0.20266(3) 0.87467(9) 0.0248(2) Uani 1 1 d . .
Cl2 Cl -0.23057(11) 0.21467(4) 0.73939(10) 0.0338(3) Uani 1 1 d . .
Zr1 Zr -0.07020(4) 0.17352(2) 0.89157(3) 0.02150(14) Uani 1 1 d . .

loop_
_atom_site_aniso_label
_atom_site_aniso_U_11
_atom_site_aniso_U_22
_atom_site_aniso_U_33
_atom_site_aniso_U_23
_atom_site_aniso_U_13
_atom_site_aniso_U_12
C1 0.025(2) 0.018(2) 0.023(2) -0.0018(16) 0.0092(17) 0.0007(17)
C2 0.025(2) 0.023(2) 0.023(2) 0.0025(17) 0.0083(18) -0.0019(17)
C3 0.022(2) 0.019(2) 0.024(2) 0.0009(16) 0.0082(17) -0.0023(16)
C4 0.026(2) 0.019(2) 0.0161(19) -0.0035(16) 0.0029(17) 0.0001(17)
C5 0.024(2) 0.017(2) 0.023(2) -0.0017(16) 0.0073(17) 0.0005(16)
C6 0.053(3) 0.072(4) 0.024(3) 0.010(3) 0.010(2) 0.015(3)
C7 0.037(3) 0.048(3) 0.025(2) 0.012(2) 0.010(2) 0.009(2)
C8 0.040(3) 0.055(4) 0.045(3) 0.021(3) 0.016(2) 0.007(3)
C9 0.040(3) 0.037(3) 0.038(3) -0.004(2) -0.005(2) -0.002(2)
C10 0.028(2) 0.041(3) 0.023(2) 0.001(2) -0.0049(19) -0.001(2)
C11 0.032(3) 0.053(3) 0.038(3) 0.009(2) 0.002(2) -0.012(2)
C12 0.039(3) 0.053(3) 0.040(3) 0.008(3) 0.009(2) 0.013(3)
C13 0.031(2) 0.035(3) 0.034(3) 0.007(2) 0.008(2) 0.007(2)
C14 0.055(3) 0.024(2) 0.052(3) 0.004(2) 0.019(3) 0.001(2)
C15 0.032(3) 0.054(3) 0.031(3) 0.010(2) 0.003(2) 0.006(2)
C16 0.035(2) 0.028(2) 0.019(2) 0.0034(18) 0.0050(19) 0.0047(19)
C17 0.043(3) 0.041(3) 0.021(2) 0.002(2) 0.001(2) 0.004(2)
C18 0.032(2) 0.028(2) 0.031(2) -0.0092(19) 0.012(2) -0.0059(19)
C19 0.029(2) 0.029(2) 0.023(2) -0.0007(18) 0.0108(18) -0.0014(18)
C20 0.057(3) 0.033(3) 0.029(3) -0.006(2) 0.021(2) -0.003(2)
C21 0.051(3) 0.025(2) 0.029(2) 0.0001(19) 0.012(2) -0.012(2)
C22 0.036(2) 0.033(2) 0.018(2) 0.0038(18) 0.0088(19) -0.008(2)
C23 0.054(3) 0.056(3) 0.035(3) -0.006(2) 0.028(3) -0.016(3)
C24 0.025(2) 0.023(2) 0.018(2) -0.0001(16) 0.0055(17) 0.0028(17)
C25 0.026(2) 0.024(2) 0.021(2) -0.0007(17) 0.0044(17) 0.0048(17)
C26 0.029(2) 0.028(2) 0.022(2) -0.0024(18) 0.0095(18) 0.0054(19)
C27 0.023(2) 0.035(3) 0.020(2) -0.0016(18) 0.0066(17) 0.0043(19)
C28 0.022(2) 0.036(3) 0.024(2) -0.0045(19) 0.0070(18) -0.0056(19)
C29 0.024(2) 0.029(2) 0.019(2) 0.0004(17) 0.0053(17) 0.0034(18)
C30 0.033(2) 0.021(2) 0.034(2) -0.0033(18) 0.014(2) -0.0006(18)
C31 0.032(2) 0.039(3) 0.036(3) -0.009(2) 0.015(2) 0.000(2)
C32 0.029(2) 0.028(2) 0.034(3) 0.0014(19) 0.015(2) -0.0038(19)
C33 0.046(3) 0.051(3) 0.022(2) -0.006(2) 0.021(2) -0.003(2)
C34 0.033(3) 0.057(3) 0.028(3) -0.009(2) 0.014(2) 0.009(2)
C35 0.053(3) 0.042(3) 0.026(2) -0.011(2) 0.013(2) 0.016(3)
C36 0.037(3) 0.039(3) 0.028(2) -0.018(2) 0.010(2) 0.002(2)
C37 0.045(3) 0.044(3) 0.018(2) -0.003(2) 0.010(2) 0.010(2)
Al1 0.0210(6) 0.0194(6) 0.0184(6) 0.0006(5) 0.0068(5) 0.0008(5)
Si1 0.0228(6) 0.0282(7) 0.0232(6) 0.0044(5) 0.0034(5) 0.0006(5)
Si2 0.0272(6) 0.0224(6) 0.0162(6) -0.0001(4) 0.0063(5) -0.0022(5)
Cl1 0.0274(5) 0.0203(5) 0.0260(5) -0.0038(4) 0.0081(4) -0.0030(4)
Cl2 0.0394(6) 0.0334(6) 0.0264(6) 0.0038(5) 0.0082(5) 0.0149(5)
Zr1 0.0241(2) 0.0222(2) 0.0183(2) -0.00163(15) 0.00708(17) 0.00136(16)

loop_
_atom_type_symbol
_atom_type_description
_atom_type_scat_dispersion_real
_atom_type_scat_dispersion_imag
_atom_type_scat_source
C C 0.0033 0.0016 'International Tables Vol C Tables 4.2.6.8 and 6.1.1.4'
H H 0.0000 0.0000 'International Tables Vol C Tables 4.2.6.8 and 6.1.1.4'
Al Al 0.0645 0.0514 'International Tables Vol C Tables 4.2.6.8 and 6.1.1.4'
Si Si 0.0817 0.0704 'International Tables Vol C Tables 4.2.6.8 and 6.1.1.4'
Cl Cl 0.1484 0.1585 'International Tables Vol C Tables 4.2.6.8 and 6.1.1.4'
Zr Zr -2.9673 0.5597 'International Tables Vol C Tables 4.2.6.8 and 6.1.1.4'

loop_
_geom_angle_atom_site_label_1
_geom_angle_atom_site_label_2
_geom_angle_atom_site_label_3
_geom_angle
C2 C1 Si1 116.8(3)
C2 C1 Al1 118.5(3)
Si1 C1 Al1 123.4(2)
C2 C1 Zr1 67.6(2)
Si1 C1 Zr1 138.23(19)
Al1 C1 Zr1 76.14(13)
C1 C2 C3 128.3(4)
C1 C2 Zr1 82.9(2)
C3 C2 Zr1 63.7(2)
C2 C3 C4 124.2(4)
C2 C3 Zr1 82.8(2)
C4 C3 Zr1 80.4(2)
C5 C4 C3 125.5(4)
C5 C4 Zr1 77.3(2)
C3 C4 Zr1 65.4(2)
C4 C5 Si2 119.0(3)
C4 C5 Al1 120.0(3)
Si2 C5 Al1 118.0(2)
C4 C5 Zr1 71.9(2)
Si2 C5 Zr1 136.10(19)
Al1 C5 Zr1 80.44(13)
C8 C7 C6 108.1(4)
C8 C7 Si1 116.0(4)
C6 C7 Si1 113.1(4)
C9 C10 C11 110.1(4)
C9 C10 Si1 115.1(3)
C11 C10 Si1 112.8(3)
C14 C13 C12 108.0(4)
C14 C13 Si1 115.8(3)
C12 C13 Si1 113.5(3)
C15 C16 C17 108.3(4)
C15 C16 Si2 116.9(3)
C17 C16 Si2 112.0(3)
C18 C19 C20 108.4(4)
C18 C19 Si2 114.2(3)
C20 C19 Si2 116.2(3)
C21 C22 C23 110.2(4)
C21 C22 Si2 112.6(3)
C23 C22 Si2 117.8(3)
C25 C24 C29 116.7(4)
C25 C24 Al1 113.5(3)
C29 C24 Al1 129.8(3)
C26 C25 C24 121.4(4)
C26 C25 C30 115.5(4)
C24 C25 C30 123.1(4)
C27 C26 C25 121.1(4)
C26 C27 C28 118.0(4)
C26 C27 C31 119.7(4)
C28 C27 C31 122.3(4)
C27 C28 C29 122.5(4)
C28 C29 C24 120.2(4)
C28 C29 C32 117.3(4)
C24 C29 C32 122.5(4)
C34 C33 C37 108.1(5)
C34 C33 Zr1 74.0(3)
C37 C33 Zr1 73.8(3)
C33 C34 C35 108.8(4)
C33 C34 Zr1 73.5(3)
C35 C34 Zr1 74.5(3)
C34 C35 C36 107.8(5)
C34 C35 Zr1 73.1(3)
C36 C35 Zr1 74.1(3)
C35 C36 C37 108.2(5)
C35 C36 Zr1 73.6(3)
C37 C36 Zr1 72.7(3)
C33 C37 C36 107.1(4)
C33 C37 Zr1 73.3(3)
C36 C37 Zr1 74.5(3)
C24 Al1 C1 124.43(17)
C24 Al1 C5 121.56(17)
C1 Al1 C5 99.76(17)
C24 Al1 Cl1 115.38(13)
C1 Al1 Cl1 94.63(12)
C5 Al1 Cl1 94.27(12)
C24 Al1 Zr1 169.59(13)
C1 Al1 Zr1 63.81(12)
C5 Al1 Zr1 58.70(12)
Cl1 Al1 Zr1 55.25(4)
C13 Si1 C10 105.8(2)
C13 Si1 C1 106.90(19)
C10 Si1 C1 112.89(19)
C13 Si1 C7 112.2(2)
C10 Si1 C7 107.8(2)
C1 Si1 C7 111.21(19)
C22 Si2 C16 107.3(2)
C22 Si2 C5 104.90(18)
C16 Si2 C5 116.58(19)
C22 Si2 C19 111.0(2)
C16 Si2 C19 112.6(2)
C5 Si2 C19 104.25(18)
Al1 Cl1 Zr1 74.98(4)
C3 Zr1 Cl2 105.20(10)
C3 Zr1 C33 82.09(16)
Cl2 Zr1 C33 108.78(12)
C3 Zr1 C34 101.01(17)
Cl2 Zr1 C34 78.42(12)
C33 Zr1 C34 32.50(17)
C3 Zr1 C37 98.80(15)
Cl2 Zr1 C37 130.14(12)
C33 Zr1 C37 32.94(16)
C34 Zr1 C37 54.20(16)
C3 Zr1 C35 132.91(17)
Cl2 Zr1 C35 77.86(12)
C33 Zr1 C35 53.98(18)
C34 Zr1 C35 32.41(18)
C37 Zr1 C35 54.26(16)
C3 Zr1 C36 131.40(16)
Cl2 Zr1 C36 107.87(12)
C33 Zr1 C36 54.06(17)
C34 Zr1 C36 53.67(16)
C37 Zr1 C36 32.82(16)
C35 Zr1 C36 32.38(16)
C3 Zr1 C4 34.21(13)
Cl2 Zr1 C4 81.59(9)
C33 Zr1 C4 113.10(16)
C34 Zr1 C4 120.25(16)
C37 Zr1 C4 132.91(15)
C35 Zr1 C4 148.90(15)
C36 Zr1 C4 165.60(16)
C3 Zr1 Cl1 124.47(10)
Cl2 Zr1 Cl1 101.66(4)
C33 Zr1 Cl1 132.05(12)
C34 Zr1 Cl1 131.75(13)
C37 Zr1 Cl1 99.48(13)
C35 Zr1 Cl1 99.68(14)
C36 Zr1 Cl1 81.97(12)
C4 Zr1 Cl1 107.20(10)
C3 Zr1 C2 33.50(13)
Cl2 Zr1 C2 138.50(9)
C33 Zr1 C2 76.80(16)
C34 Zr1 C2 107.19(16)
C37 Zr1 C2 76.91(15)
C35 Zr1 C2 128.60(16)
C36 Zr1 C2 107.88(15)
C4 Zr1 C2 59.70(13)
Cl1 Zr1 C2 103.52(9)
C3 Zr1 C5 60.57(13)
Cl2 Zr1 C5 81.34(9)
C33 Zr1 C5 142.61(15)
C34 Zr1 C5 147.64(15)
C37 Zr1 C5 147.74(14)
C35 Zr1 C5 157.83(15)
C36 Zr1 C5 158.44(15)
C4 Zr1 C5 30.87(13)
Cl1 Zr1 C5 77.01(9)
C2 Zr1 C5 72.94(13)
C3 Zr1 C1 58.68(13)
Cl2 Zr1 C1 150.19(9)
C33 Zr1 C1 94.39(15)
C34 Zr1 C1 126.85(15)
C37 Zr1 C1 79.22(14)
C35 Zr1 C1 131.86(14)
C36 Zr1 C1 100.82(14)
C4 Zr1 C1 71.99(12)
Cl1 Zr1 C1 74.16(9)
C2 Zr1 C1 29.49(12)
C5 Zr1 C1 68.91(12)

loop_
_geom_bond_atom_site_label_1
_geom_bond_atom_site_label_2
_geom_bond_distance
C1 C2 1.378(6)
C1 Si1 1.912(4)
C1 Al1 1.993(4)
C1 Zr1 2.778(4)
C2 C3 1.441(6)
C2 Zr1 2.589(4)
C3 C4 1.447(6)
C3 Zr1 2.340(4)
C4 C5 1.370(6)
C4 Zr1 2.538(4)
C5 Si2 1.909(4)
C5 Al1 1.994(4)
C5 Zr1 2.605(4)
C6 C7 1.550(6)
C7 C8 1.527(7)
C7 Si1 1.922(5)
C9 C10 1.523(7)
C10 C11 1.536(7)
C10 Si1 1.903(5)
C12 C13 1.550(6)
C13 C14 1.537(7)
C13 Si1 1.900(5)
C15 C16 1.530(7)
C16 C17 1.551(6)
C16 Si2 1.906(4)
C18 C19 1.535(6)
C19 C20 1.545(6)
C19 Si2 1.914(4)
C21 C22 1.526(6)
C22 C23 1.539(6)
C22 Si2 1.899(4)
C24 C25 1.411(6)
C24 C29 1.419(6)
C24 Al1 1.975(4)
C25 C26 1.400(6)
C25 C30 1.515(6)
C26 C27 1.381(6)
C27 C28 1.383(6)
C27 C31 1.514(6)
C28 C29 1.391(6)
C29 C32 1.512(6)
C33 C34 1.390(7)
C33 C37 1.408(7)
C33 Zr1 2.480(4)
C34 C35 1.393(8)
C34 Zr1 2.486(5)
C35 C36 1.398(7)
C35 Zr1 2.504(5)
C36 C37 1.412(7)
C36 Zr1 2.511(4)
C37 Zr1 2.487(4)
Al1 Cl1 2.3763(16)
Al1 Zr1 3.0062(13)
Cl1 Zr1 2.5575(11)
Cl2 Zr1 2.4300(11)

loop_
_geom_torsion_atom_site_label_1
_geom_torsion_atom_site_label_2
_geom_torsion_atom_site_label_3
_geom_torsion_atom_site_label_4
_geom_torsion
Si1 C1 C2 C3 -177.8(3)
Al1 C1 C2 C3 -10.6(6)
Zr1 C1 C2 C3 48.2(4)
Si1 C1 C2 Zr1 134.1(2)
Al1 C1 C2 Zr1 -58.8(3)
C1 C2 C3 C4 17.6(7)
Zr1 C2 C3 C4 73.2(4)
C1 C2 C3 Zr1 -55.5(4)
C2 C3 C4 C5 -23.0(7)
Zr1 C3 C4 C5 51.4(4)
C2 C3 C4 Zr1 -74.4(4)
C3 C4 C5 Si2 180.0(3)
Zr1 C4 C5 Si2 -133.3(3)
C3 C4 C5 Al1 20.2(6)
Zr1 C4 C5 Al1 67.0(3)
C3 C4 C5 Zr1 -46.8(4)
C29 C24 C25 C26 0.8(6)
Al1 C24 C25 C26 -179.6(3)
C29 C24 C25 C30 -177.6(4)
Al1 C24 C25 C30 2.0(5)
C24 C25 C26 C27 0.9(6)
C30 C25 C26 C27 179.5(4)
C25 C26 C27 C28 -1.1(6)
C25 C26 C27 C31 179.2(4)
C26 C27 C28 C29 -0.5(6)
C31 C27 C28 C29 179.2(4)
C27 C28 C29 C24 2.3(6)
C27 C28 C29 C32 -177.6(4)
C25 C24 C29 C28 -2.3(6)
Al1 C24 C29 C28 178.1(3)
C25 C24 C29 C32 177.5(4)
Al1 C24 C29 C32 -2.1(6)
C37 C33 C34 C35 -0.3(5)
Zr1 C33 C34 C35 -66.7(3)
C37 C33 C34 Zr1 66.5(3)
C33 C34 C35 C36 -0.4(5)
Zr1 C34 C35 C36 -66.5(3)
C33 C34 C35 Zr1 66.1(3)
C34 C35 C36 C37 0.9(5)
Zr1 C35 C36 C37 -64.9(3)
C34 C35 C36 Zr1 65.8(3)
C34 C33 C37 C36 0.8(5)
Zr1 C33 C37 C36 67.4(3)
C34 C33 C37 Zr1 -66.6(3)
C35 C36 C37 C33 -1.1(5)
Zr1 C36 C37 C33 -66.6(3)
C35 C36 C37 Zr1 65.5(3)
C21 C22 Si2 C16 37.6(4)
C23 C22 Si2 C16 -92.4(4)
C21 C22 Si2 C5 -87.0(3)
C23 C22 Si2 C5 143.0(4)
C21 C22 Si2 C19 161.0(3)
C23 C22 Si2 C19 31.0(4)
